data_4114108
loop_
_publ_author_name
'Kenji Kobayashi'
'Kei Ishii'
'Shigeru Sakamoto'
'Toshiaki Shirasaka'
'Kentaro Yamaguchi'

_publ_contact_author_address
;
Department of Chemistry, Faculty of Science, Shizuoka University, 836 Ohya, 
Shizuoka 422-8529, Japan
;
_publ_contact_author_email ' skkobay@ipc.shizuoka.ac.jp '
_publ_contact_author_fax ' +81-54-238-4933 '
_publ_contact_author_name ' Kenji Kobayashi '
_publ_contact_author_phone ' +81-54-238-4933 '
_publ_section_title
;
 Guest-Induced Assembly of Tetracarboxyl-Cavitand and
 Tetra(3-pyridyl)-Cavitand into a Heterodimeric Capsule via Hydrogen Bonds
 and CH-Halogen and/or CH-\p Interaction: Control of the Orientation of
 the Encapsulated Guest
;
_journal_name_full 'Journal of the American Chemical Society'
_journal_page_first 10615
_journal_page_last 10624
_journal_paper_doi 10.1021/ja035337q
_journal_volume 125
_journal_year 2003
_chemical_formula_moiety '(C68 H56 O16)(C84 H68 N4 O8)'
_chemical_formula_structural '(C68 H56 O16)(C84 H68 N4 O8)(C7 H7 I O)2(C8 H10)(H2 O)'
_chemical_formula_sum 'C175 H153 I N4 O26'
_chemical_formula_weight 2855.05
_space_group_IT_number 1
_symmetry_cell_setting triclinic
_symmetry_Int_Tables_number 1
_symmetry_space_group_name_Hall 'P 1'
_symmetry_space_group_name_H-M 'P 1'
_audit_creation_date 2003-03-04
_audit_creation_method 'by teXsan for Windows v1.0'
_cell_angle_alpha 101.477(3)
_cell_angle_beta 104.861(4)
_cell_angle_gamma 95.632(4)
_cell_formula_units_Z 1
_cell_length_a 12.408(2)
_cell_length_b 15.433(3)
_cell_length_c 21.717(4)
_cell_measurement_reflns_used 0
_cell_measurement_temperature 183.2
_cell_measurement_theta_max 0.0
_cell_measurement_theta_min 0.0
_cell_volume 3890.0(12)
_computing_cell_refinement 'MSC/AFC Diffractometer Control'
_computing_data_collection 'MSC/AFC Diffractometer Control'
_computing_data_reduction 'teXsan for Windows (MSC, 1997)'
_computing_publication_material 'teXsan for Windows (MSC, 1997)'
_computing_structure_refinement 'teXsan for Windows (MSC, 1997)'
_computing_structure_solution
;
SIR97
;
_diffrn_ambient_temperature 183.2
_diffrn_measurement_device 'Bruker CCD/Smart 1000'
_diffrn_orient_matrix_UB_11 0.00000
_diffrn_orient_matrix_UB_12 0.00000
_diffrn_orient_matrix_UB_13 0.00000
_diffrn_orient_matrix_UB_21 0.00000
_diffrn_orient_matrix_UB_22 0.00000
_diffrn_orient_matrix_UB_23 0.00000
_diffrn_orient_matrix_UB_31 0.00000
_diffrn_orient_matrix_UB_32 0.00000
_diffrn_orient_matrix_UB_33 0.00000
_diffrn_radiation_monochromator graphite
_diffrn_radiation_source ST
_diffrn_radiation_type 'Mo K\a'
_diffrn_radiation_wavelength 0.7107
_diffrn_reflns_av_R_equivalents 0.05157
_diffrn_reflns_av_sigmaI/netI 0.274
_diffrn_reflns_limit_h_max 16
_diffrn_reflns_limit_h_min -16
_diffrn_reflns_limit_k_max 16
_diffrn_reflns_limit_k_min -20
_diffrn_reflns_limit_l_max 28
_diffrn_reflns_limit_l_min -27
_diffrn_reflns_number 23593
_diffrn_reflns_reduction_process 'Lp corrections applied'
_diffrn_reflns_theta_max 28.68
_diffrn_reflns_theta_min 1.37
_diffrn_standards_decay_% 0.00
_diffrn_standards_interval_count 0
_diffrn_standards_number 0
_exptl_absorpt_coefficient_mu 0.277
_exptl_absorpt_correction_T_max 0.904
_exptl_absorpt_correction_T_min 0.487
_exptl_absorpt_correction_type SADABS
_exptl_crystal_colour clear
_exptl_crystal_density_diffrn 1.219
_exptl_crystal_description prism
_exptl_crystal_F_000 1492.00
_exptl_crystal_size_max 0.50
_exptl_crystal_size_mid 0.20
_exptl_crystal_size_min 0.10
_refine_diff_density_max 1.72
_refine_diff_density_min -0.82
_refine_ls_extinction_method none
_refine_ls_goodness_of_fit_all 3.391
_refine_ls_goodness_of_fit_ref 3.390
_refine_ls_matrix_type full
_refine_ls_number_constraints 0
_refine_ls_number_parameters 1498
_refine_ls_number_reflns 8273
_refine_ls_number_restraints 0
_refine_ls_R_factor_all 0.1636
_refine_ls_R_factor_gt 0.1640
_refine_ls_shift/su_max 21.4600
_refine_ls_shift/su_mean 0.5587
_refine_ls_structure_factor_coef F
_refine_ls_weighting_details 'w = 1/[\s^2^(Fo) + 0.00090|Fo|^2^]'
_refine_ls_weighting_scheme sigma
_refine_ls_wR_factor_all 0.1970
_refine_ls_wR_factor_ref 0.1970
_reflns_number_gt 8273
_reflns_number_total 17385
_reflns_threshold_expression I>2.00\s(I)
_cod_data_source_file ja035337qsi20030327_020016.cif
_cod_data_source_block '_1-Iodo-4-methoxybenzene@(Host-1b/Host-2b)_2p-xylene_H2O'
_cod_original_cell_volume 3890.1(11)
_cod_original_sg_symbol_H-M 'P 1 '
_cod_original_formula_sum 'C175 H153 I N4 O26 '
_cod_database_code 4114108

loop_
_symmetry_equiv_pos_as_xyz
'   +x,   +y,   +z'

loop_
_atom_site_label
_atom_site_fract_x
_atom_site_fract_y
_atom_site_fract_z
_atom_site_U_iso_or_equiv
_atom_site_occupancy
_atom_site_adp_type
_atom_site_calc_flag
I(1) -0.0469 0.3156 0.4119 0.00(3) 1.000 Uani c
O(1) -0.3865(7) 0.3105(6) 0.0163(4) 0.037(3) 1.000 Uani d
O(2) -0.2026(9) 0.2915(7) 0.0080(5) 0.067(4) 1.000 Uani d
O(3) 0.1506(8) 0.4519(6) 0.0667(5) 0.062(3) 1.000 Uani d
O(4) 0.2354(7) 0.5960(8) 0.1435(4) 0.056(3) 1.000 Uani d
O(5) 0.0996(8) 0.8205(6) 0.2760(4) 0.039(3) 1.000 Uani d
O(6) -0.0748(7) 0.8371(6) 0.2907(4) 0.037(3) 1.000 Uani d
O(7) -0.4529(7) 0.6776(5) 0.2038(4) 0.037(3) 1.000 Uani d
O(8) -0.5337(7) 0.5456(6) 0.1398(5) 0.044(3) 1.000 Uani d
O(9) -0.6140(13) 0.3343(9) 0.1060(8) 0.148(6) 1.000 Uani d
O(10) -0.4230(9) 0.3353(8) 0.1575(5) 0.073(4) 1.000 Uani d
O(11) 0.0767(11) 0.2531(9) 0.0403(5) 0.125(5) 1.000 Uani d
O(12) 0.0029(10) 0.2905(9) 0.1207(4) 0.086(4) 1.000 Uani d
O(13) 0.3455(11) 0.7150(10) 0.2878(7) 0.136(6) 1.000 Uani d
O(14) 0.1986(11) 0.6347(7) 0.3064(6) 0.110(5) 1.000 Uani d
O(15) -0.2209(9) 0.6797(7) 0.3369(5) 0.070(4) 1.000 Uani d
O(16) 0.2136(8) 0.5498(6) 0.5693(5) 0.056(3) 1.000 Uani d
O(17) 0.0354(7) 0.5682(6) 0.5848(4) 0.021(2) 1.000 Uani d
O(18) 0.2765(10) 0.1693(8) 0.3691(6) 0.089(4) 1.000 Uani d
O(19) 0.3680(10) 0.3189(7) 0.4555(6) 0.094(4) 1.000 Uani d
O(20) -0.2801(6) 0.0454(6) 0.3096(4) 0.034(3) 1.000 Uani d
O(21) -0.1000(7) 0.0275(6) 0.2909(4) 0.037(3) 1.000 Uani d
O(22) -0.4302(7) 0.2514(7) 0.4382(4) 0.046(3) 1.000 Uani d
O(23) -0.3454(7) 0.3990(7) 0.5082(4) 0.042(3) 1.000 Uani d
O(24) -0.298(2) 0.8025(11) 0.3414(8) 0.180(7) 1.000 Uani d
O(25) -0.1171 0.5256 0.1976 0.280 1.000 Uiso c
O(26) 0.504(2) 0.774(3) 1.024(2) 0.49(2) 1.000 Uani d
N(1) -0.2281(11) 0.6524(9) 0.4474(6) 0.078(5) 1.000 Uani d
N(2) 0.3012(9) 0.5758(9) 0.3948(6) 0.061(4) 1.000 Uani d
N(3) 0.0640(9) 0.1760(8) 0.1776(6) 0.045(4) 1.000 Uani d
N(4) -0.4724 0.2425 0.2186 0.073 1.000 Uiso c
C(1) -0.1043(11) 0.2954(11) 0.7727(6) 0.080(5) 1.000 Uani d
C(2) -0.169(2) 0.4290(13) 0.3069(10) 0.152(9) 1.000 Uani d
C(3) 0.4185 0.1024 0.7750 0.209 1.000 Uiso c
C(4) 0.1926(12) 0.0663(10) 0.1883(7) 0.058(5) 1.000 Uani d
C(5) -0.0568 0.2735 0.8310 0.119 1.000 Uiso c
C(6) -0.2444(10) 0.2022(11) 0.6122(5) 0.049(4) 1.000 Uani d
C(7) 0.0964 0.6136 -0.1809 0.047 1.000 Uiso c
C(8) 0.4769 0.0242 0.7542 0.244 1.000 Uiso c
C(9) 0.2932(12) 0.4358(10) 0.5040(6) 0.040(5) 1.000 Uani d
C(10) -0.1929(10) 0.0739(12) 0.2780(7) 0.054(5) 1.000 Uani d
C(11) 0.5124 -0.0231 0.6818 0.231 1.000 Uiso c
C(12) -0.093(2) 0.5261(10) -0.0059(6) 0.060(5) 1.000 Uani d
C(13) 0.1943 -0.1149 0.6363 0.146 1.000 Uiso c
C(14) 0.0194(11) 0.7853(9) 0.1611(6) 0.031(4) 1.000 Uani d
C(15) 0.4555 0.0024 0.6164 0.296 1.000 Uiso c
C(16) 0.279(3) 0.2614(13) 0.8637(7) 0.261(11) 1.000 Uani d
C(17) 0.3169(11) 0.4910(11) 0.4693(6) 0.036(4) 1.000 Uani d
C(18) -0.3768 0.5018 -0.2432 0.217 1.000 Uiso c
C(19) -0.2768(9) 0.1870(9) 0.4857(5) 0.018(4) 1.000 Uani d
C(20) -0.0033(12) 0.0547(10) 0.4063(8) 0.061(5) 1.000 Uani d
C(21) -0.4826(9) 0.5146(10) 0.0827(6) 0.029(4) 1.000 Uani d
C(22) 0.0884(11) 0.7636(8) 0.2103(5) 0.019(4) 1.000 Uani d
C(23) 0.2062(11) 0.3060(9) 0.5705(8) 0.044(4) 1.000 Uani d
C(24) -0.2711(9) 0.2958(9) 0.0511(6) 0.027(4) 1.000 Uani d
C(25) -0.0586(10) 0.8499(9) 0.1644(7) 0.037(4) 1.000 Uani d
C(26) 0.0064(11) 0.5088(9) 0.0118(6) 0.046(4) 1.000 Uani d
C(27) -0.3611(12) 0.1977(10) 0.4367(7) 0.051(5) 1.000 Uani d
C(28) -0.3613(10) 0.7180(8) 0.1283(6) 0.018(4) 1.000 Uani d
C(29) 0.1695(11) 0.7124(10) 0.2039(8) 0.063(5) 1.000 Uani d
C(30) 0.1794(11) 0.1333(10) 0.4448(8) 0.056(5) 1.000 Uani d
C(31) 0.0135(11) 0.7299(9) 0.0859(6) 0.034(4) 1.000 Uani d
C(32) 0.1774(11) 0.4074(11) 0.5905(7) 0.059(5) 1.000 Uani d
C(33) -0.1567(11) 0.8013(9) 0.1747(6) 0.026(4) 1.000 Uani d
C(34) -0.3891(9) 0.5395(10) 0.0027(5) 0.031(4) 1.000 Uani d
C(35) -0.2055(9) 0.0840(10) 0.4316(7) 0.038(4) 1.000 Uani d
C(36) 0.0106(10) 0.4171(8) 0.6036(5) 0.017(3) 1.000 Uani d
C(37) -0.1172 -0.0621 0.4678 0.067 1.000 Uiso c
C(38) -0.0935(9) 0.8900(7) 0.0989(5) 0.012(3) 1.000 Uani d
C(39) -0.1699(10) 0.4273(12) -0.0160(5) 0.052(5) 1.000 Uani d
C(40) 0.0934(12) 0.1021(10) 0.3325(8) 0.048(5) 1.000 Uani d
C(41) -0.0270(12) 0.4950(10) 0.5720(5) 0.050(4) 1.000 Uani d
C(42) -0.3396(11) 0.4865(9) -0.1135(6) 0.030(4) 1.000 Uiso d
C(43) 0.302(1) 0.1834(8) 0.5046(7) 0.055(5) 1.000 Uani d
C(44) -0.0113(11) 0.0585(9) 0.3448(5) 0.029(4) 1.000 Uani d
C(45) 0.0862(10) 0.0979(8) 0.4599(7) 0.031(4) 1.000 Uani d
C(46) -0.4014(10) 0.4061(8) 0.0328(6) 0.020(4) 1.000 Uani d
C(47) -0.0668(8) 0.3468(8) 0.6020(4) 0.002(3) 1.000 Uani d
C(48) 0.2359(9) 0.6821(8) 0.2623(5) 0.018(3) 1.000 Uani d
C(49) -0.2746(12) 0.2401(11) 0.5541(8) 0.061(5) 1.000 Uani d
C(50) 0.1305(10) 0.4382(10) 0.6397(5) 0.025(4) 1.000 Uani d
C(51) -0.4436(13) 0.4558(11) -0.1511(7) 0.055(5) 1.000 Uiso d
C(52) -0.265(1) 0.7633(12) 0.1206(7) 0.066(6) 1.000 Uani d
C(53) -0.2571(11) 0.7585(9) 0.2473(5) 0.026(4) 1.000 Uani d
C(54) -0.0218(12) -0.1206(11) 0.4594(8) 0.063(5) 1.000 Uani d
C(55) -0.281(2) 0.605(1) 0.5433(9) 0.154(9) 1.000 Uani d
C(56) -0.564(3) 0.678(2) -0.147(2) 0.2(2) 1.000 Uani d
C(57) 0.0909(11) 0.6647(8) 0.0820(5) 0.025(4) 1.000 Uani d
C(58) 0.2127(12) 0.4678(12) 0.5580(7) 0.052(5) 1.000 Uani d
C(59) -0.3766(9) 0.4596(8) -0.0092(5) 0.006(3) 1.000 Uani d
C(60) -0.4504(11) 0.5687(9) 0.0413(5) 0.034(4) 1.000 Uani d
C(61) -0.1989(11) 0.3167(9) 0.5634(5) 0.042(4) 1.000 Uani d
C(62) -0.160(2) 0.484(2) 0.5417(7) 0.078(7) 1.000 Uani d
C(63) -0.4356 0.1628 0.3084 0.051 1.000 Uiso c
C(64) 0.0517 0.6544 -0.2380 0.047 1.000 Uiso c
C(65) -0.1227(12) 0.0070(9) 0.4192(6) 0.048(4) 1.000 Uani d
C(66) -0.2818(10) 0.0867(11) 0.3720(7) 0.040(5) 1.000 Uani d
C(67) 0.1050(11) 0.1046(8) 0.2637(6) 0.033(4) 1.000 Uani d
C(68) -0.111(2) 0.3711(8) 0.0137(8) 0.079(6) 1.000 Uani d
C(69) -0.1999(13) 0.5651(9) 0.5181(6) 0.040(5) 1.000 Uani d
C(70) 0.0498(10) 0.4480(9) 0.0349(7) 0.034(4) 1.000 Uani d
C(71) -0.3546(10) 0.1525(7) 0.3714(4) 0.013(3) 1.000 Uani d
C(72) -0.2262(11) 0.3987(10) 0.5338(5) 0.028(4) 1.000 Uani d
C(73) 0.0873(11) 0.6061(7) 0.0245(5) 0.021(4) 1.000 Uani d
C(74) -0.2109(10) 0.1270(10) 0.4829(5) 0.031(4) 1.000 Uani d
C(75) -0.4473(9) 0.4303(9) 0.0756(7) 0.034(4) 1.000 Uani d
C(76) 0.4366 0.1694 0.7301 0.232 1.000 Uiso c
C(77) -0.0234(8) 0.3716(9) 0.0339(7) 0.031(4) 1.000 Uani d
C(78) 0.1596(9) 0.6534(9) 0.1458(6) 0.021(4) 1.000 Uani d
C(79) -0.3671(10) 0.7144(9) 0.1876(6) 0.026(4) 1.000 Uani d
C(80) -0.1706(11) 0.7997(9) 0.2371(6) 0.035(4) 1.000 Uani d
C(81) -0.3752 0.2150 0.2820 0.029 1.000 Uiso c
C(82) -0.654(2) 0.8168(13) -0.0801(8) 0.10(8) 1.000 Uani d
C(83) 0.2576(10) 0.2821(8) 0.5180(6) 0.020(4) 1.000 Uani d
C(84) -0.4540(9) 0.6752(10) 0.0744(6) 0.032(4) 1.000 Uani d
C(85) 0.169(1) 0.1353(12) 0.3813(6) 0.061(6) 1.000 Uani d
C(86) -0.1358(5) 0.5455(4) 0.1629(3) -0.039(2) 1.000 Uani d
C(87) 0.0301 -0.1513 0.5277 0.047 1.000 Uiso c
C(88) -0.3070(12) 0.4284(10) -0.0565(8) 0.055(5) 1.000 Uani d
C(89) 0.4181(13) 0.5321(12) 0.4820(7) 0.080(5) 1.000 Uani d
C(90) -0.1543(10) 1.0536(8) 0.0293(5) 0.031(4) 1.000 Uani d
C(91) -0.5409 0.1367 0.2966 0.033 1.000 Uiso c
C(92) -0.2180(12) 0.9885(9) 0.0507(7) 0.047(5) 1.000 Uani d
C(93) -0.6071(13) 0.7206(10) -0.080(2) 0.175(9) 1.000 Uani d
C(94) -0.510(2) 0.3545(10) 0.1123(7) 0.056(5) 1.000 Uani d
C(95) 0.0825(10) 0.5813(10) -0.0947(5) 0.032(4) 1.000 Uani d
C(96) -0.1972(9) 0.2617(8) 0.7461(5) 0.016(3) 1.000 Uani d
C(97) 0.0249(13) 0.3139(11) 0.0633(7) 0.052(5) 1.000 Uani d
C(98) 0.3056(9) 0.1374(8) 0.5638(6) 0.035(4) 1.000 Uani d
C(99) 0.1388(11) 0.4033(8) 0.7061(8) 0.066(5) 1.000 Uani d
C(100) 0.2937(13) 0.3361(9) 0.4862(7) 0.038(5) 1.000 Uani d
C(101) -0.161(2) 0.413(2) 0.3463(9) 0.10(9) 1.000 Uani d
C(102) 0.3018(13) 0.2645(10) 0.3835(6) 0.045(5) 1.000 Uani d
C(103) 0.2019(10) 0.4993(8) 0.1304(6) 0.021(4) 1.000 Uani d
C(104) 0.022(2) 0.597(2) -0.1454(11) 0.237(11) 1.000 Uani d
C(105) 0.4462 0.1082 0.6664 0.189 1.000 Uiso c
C(106) 0.280(2) 0.381(2) 0.8047(6) 0.109(7) 1.000 Uani d
C(107) 0.114(2) 0.145(2) 0.1487(8) 0.122(9) 1.000 Uani d
C(108) 0.054(1) 0.015(2) 0.9102(11) 0.127(9) 1.000 Uani d
C(109) -0.1129 0.5639 -0.2069 0.116 1.000 Uiso c
C(110) 0.109(3) 0.082(3) 0.783(2) 0.35(2) 1.000 Uani d
C(111) -0.1700(11) 0.9621(8) 0.1132(5) 0.025(4) 1.000 Uani d
C(112) -0.0569 0.6194 -0.2809 0.047 1.000 Uiso c
C(113) 0.231(1) 0.5126(11) 0.4237(6) 0.061(5) 1.000 Uani d
C(114) -0.259(1) 0.7511(11) 0.3052(9) 0.077(6) 1.000 Uani d
C(115) -0.1439 0.5615 -0.2674 0.047 1.000 Uiso c
C(116) -0.372(2) 1.034(2) -0.005(2) 0.243(13) 1.000 Uani d
C(117) -0.6066 0.4179 -0.2710 0.312 1.000 Uiso c
C(118) -0.4400 0.4916 -0.3174 0.246 1.000 Uiso c
C(119) -0.649(2) 0.722(2) -0.2111(12) 0.164(10) 1.000 Uiso d
C(120) -0.5981(10) 0.6851(8) -0.0271(6) 0.038(4) 1.000 Uani d
C(121) -0.679(2) 0.855(2) -0.1321(10) 0.12(10) 1.000 Uani d
C(122) 0.042(2) 0.6602(9) -0.0397(6) 0.071(6) 1.000 Uani d
C(123) -0.0046 -0.2245 0.6173 0.143 1.000 Uiso c
C(124) 0.294(2) 0.9950(12) 0.0393(7) 0.083(6) 1.000 Uani d
C(125) -0.656(2) 0.813(2) -0.1862(11) 0.129(8) 1.000 Uiso d
C(126) 0.0198(12) 0.7857(10) 0.3025(6) 0.043(5) 1.000 Uani d
C(127) -0.5863 0.1956 0.2040 0.073 1.000 Uiso c
C(128) -0.211(2) 0.207(2) 0.8468(7) 0.153(9) 1.000 Uani d
C(129) -0.252(2) 0.2500(13) 0.6582(11) 0.189(8) 1.000 Uani d
C(130) 0.015(2) -0.081(2) 0.881(2) 0.201(12) 1.000 Uani d
C(131) 0.045(2) -0.1059(12) 0.8208(12) 0.152(8) 1.000 Uani d
C(132) 0.103(1) 0.5701(12) 0.5392(8) 0.070(6) 1.000 Uani d
C(133) -0.382(2) 0.347(1) 0.4360(6) 0.151(8) 1.000 Uani d
C(134) 0.1324 -0.0706 0.5929 0.175 1.000 Uiso c
C(135) 0.0057(13) 0.4165(12) 0.2816(7) 0.071(5) 1.000 Uani d
C(136) -0.457(2) 0.5757(10) 0.2110(9) 0.090(7) 1.000 Uani d
C(137) -0.0474 0.3836 0.3714 0.047 1.000 Uiso c
C(139) 0.488(2) 1.0239(11) 0.1083(9) 0.080(6) 1.000 Uani d
C(140) -0.352(1) 0.6601(9) 0.5188(7) 0.058(5) 1.000 Uani d
C(141) 0.414(2) 0.8797(11) 0.1837(7) 0.112(7) 1.000 Uani d
C(142) 0.147(1) 0.0594(8) 0.2352(6) 0.067(4) 1.000 Uani d
C(143) 0.412(2) 1.094(3) 0.010(1) 0.28(2) 1.000 Uani d
C(144) 0.023(1) 0.1641(8) 0.2375(6) 0.053(5) 1.000 Uani d
C(145) -0.0851(13) 0.242(2) 0.8696(7) 0.099(7) 1.000 Uani d
C(146) -0.0392 -0.1951 0.5630 0.417 1.000 Uiso c
C(147) 0.430(2) 0.176(2) 0.626(1) 0.215(11) 1.000 Uani d
C(148) 0.063(3) 0.127(3) 0.755(2) 0.55(2) 1.000 Uani d
C(149) -0.2134(13) 1.0718(9) -0.0335(6) 0.044(5) 1.000 Uani d
C(150) -0.1115 0.4657 0.2567 0.374 1.000 Uiso c
C(151) -0.266(2) 0.2088(12) 0.7761(6) 0.173(6) 1.000 Uani d
C(152) 0.2610(9) 0.4357(8) 0.8595(5) 0.016(3) 1.000 Uani d
C(153) 0.076(2) -0.016(2) 0.7918(7) 0.151(8) 1.000 Uani d
C(154) 0.3051(13) 0.3086(11) 0.9164(6) 0.061(5) 1.000 Uani d
C(155) 0.1464 -0.1799 0.6503 0.169 1.000 Uiso c
C(156) -0.4656 0.4633 -0.2306 0.173 1.000 Uiso c
C(157) 0.4204(11) 0.6101(10) 0.4086(6) 0.052(5) 1.000 Uani d
C(158) 0.261(2) 0.4401(12) 0.7445(7) 0.078(6) 1.000 Uani d
C(159) -0.071(4) -0.143(1) 0.9099(12) 0.30(2) 1.000 Uani d
C(160) -0.6089 0.4824 -0.3318 0.502 1.000 Uiso c
C(161) -0.4893 0.4993 -0.3513 0.203 1.000 Uiso c
C(162) -0.4584 0.7296 0.0217 0.035 1.000 Uiso c
C(164) 0.079(2) 0.064(1) 0.8663(13) 0.131(9) 1.000 Uani d
C(167) 0.2848(11) 0.4060(10) 0.9227(5) 0.039(4) 1.000 Uani d
C(171) -0.3204(13) 0.9772(11) 0.0271(7) 0.093(5) 1.000 Uani d
C(172) 0.3926(11) 0.9234(9) 0.1382(7) 0.042(4) 1.000 Uani d
C(174) -0.294(2) 1.0452(13) -0.0643(8) 0.086(6) 1.000 Uani d
C(175) -0.6206 0.1558 0.2413 0.064 1.000 Uiso c
C(176) 0.493(2) 0.5680(12) 0.4534(10) 0.101(7) 1.000 Uani d
C(178) 0.296(1) 0.9277(13) 0.0854(7) 0.078(6) 1.000 Uani d
C(179) 0.026(2) 0.3721(13) 0.3202(7) 0.109(7) 1.000 Uani d
C(182) -0.1605(11) 0.5714(9) 0.4660(7) 0.044(4) 1.000 Uani d
C(208) 0.316(3) 0.307(1) 0.8021(8) 0.280(11) 1.000 Uani d
C(209) -0.3114(9) 0.7029(12) 0.4697(7) 0.104(5) 1.000 Uani d
C(216) 0.396(2) 1.0387(12) 0.0556(9) 0.146(9) 1.000 Uani d
C(294) 0.493(2) 0.9748(12) 0.1456(8) 0.116(8) 1.000 Uani d

loop_
_atom_site_aniso_label
_atom_site_aniso_U_11
_atom_site_aniso_U_22
_atom_site_aniso_U_33
_atom_site_aniso_U_12
_atom_site_aniso_U_13
_atom_site_aniso_U_23
I(1) 5.4(2) 0.43(1) 0.74(2) -0.26(4) -0.52(4) -0.271(12)
O(1) 0.046(6) 0.034(6) 0.032(5) -0.042(5) 0.019(4) 0.021(4)
O(2) 0.070(8) 0.014(6) 0.097(8) -0.000(6) -0.014(7) 0.018(6)
O(3) 0.061(6) 0.024(6) 0.109(8) 0.047(5) 0.022(6) 0.018(6)
O(4) 0.026(6) 0.103(9) 0.037(6) 0.016(6) -0.009(5) 0.031(6)
O(5) 0.064(6) 0.015(6) 0.051(5) 0.007(5) 0.046(5) -0.003(5)
O(6) 0.031(6) 0.029(6) 0.022(5) -0.007(5) -0.025(4) -0.010(5)
O(7) 0.059(6) -0.006(5) 0.073(6) -0.001(4) 0.057(5) -0.006(4)
O(8) 0.036(5) 0.014(5) 0.127(7) 0.022(4) 0.075(4) 0.043(5)
O(9) 0.111(12) 0.042(9) 0.20(2) -0.013(9) -0.028(11) -0.073(9)
O(10) 0.085(8) 0.075(9) 0.085(7) 0.016(7) 0.046(6) 0.048(6)
O(11) 0.163(11) 0.119(11) 0.051(7) 0.104(8) -0.025(8) -0.041(7)
O(12) 0.113(9) 0.140(11) 0.031(5) 0.050(8) 0.030(6) 0.049(6)
O(13) 0.125(10) 0.15(1) 0.198(12) 0.052(10) 0.109(9) 0.090(10)
O(14) 0.161(10) 0.036(8) 0.150(9) -0.038(7) 0.115(7) -0.007(7)
O(15) 0.058(7) 0.043(7) 0.091(8) -0.019(6) -0.019(6) 0.038(6)
O(16) 0.071(7) -0.009(5) 0.103(8) 0.033(5) 0.016(6) 0.000(5)
O(17) 0.029(5) 0.007(5) 0.028(5) -0.009(4) 0.017(4) 0.001(4)
O(18) 0.071(8) 0.048(8) 0.108(9) -0.042(7) 0.032(7) -0.057(7)
O(19) 0.106(8) 0.022(7) 0.124(8) -0.053(6) 0.078(7) -0.081(6)
O(20) 0.010(5) 0.041(6) 0.027(5) -0.003(5) -0.032(4) 0.007(5)
O(21) 0.047(6) 0.036(6) 0.047(5) 0.004(5) 0.033(4) 0.026(5)
O(22) 0.042(6) 0.039(6) 0.039(6) 0.040(5) -0.010(5) -0.020(5)
O(23) 0.030(6) 0.047(7) 0.024(5) -0.021(5) -0.003(5) -0.024(5)
O(24) 0.22(2) 0.099(12) 0.16(1) -0.137(11) 0.020(13) 0.001(11)
O(26) 0.22(3) 0.63(5) 0.63(5) 0.02(3) -0.06(3) 0.40(3)
N(1) 0.067(10) 0.068(10) 0.070(8) -0.040(8) -0.040(7) 0.053(7)
N(2) 0.024(7) 0.098(11) 0.068(8) 0.012(7) 0.010(6) 0.041(8)
N(3) 0.027(6) 0.026(8) 0.074(8) 0.005(6) 0.028(6) -0.027(7)
C(1) 0.022(9) 0.144(13) 0.051(7) -0.058(9) -0.058(7) 0.095(7)
C(2) 0.20(2) 0.055(13) 0.08(2) -0.07(1) -0.04(2) -0.103(12)
C(4) 0.058(10) 0.051(11) 0.080(10) 0.017(8) 0.019(8) 0.048(8)
C(6) 0.043(7) 0.130(13) 0.008(6) 0.071(8) 0.029(5) 0.040(7)
C(9) 0.033(9) 0.037(10) 0.022(8) -0.006(8) -0.028(7) -0.004(7)
C(10) 0.011(6) 0.11(1) 0.077(9) 0.034(8) 0.046(6) 0.060(9)
C(12) 0.109(13) 0.015(9) 0.030(8) -0.049(9) 0.035(8) -0.044(7)
C(14) 0.036(8) 0.006(8) 0.032(8) -0.020(7) 0.019(6) -0.043(6)
C(16) 0.71(4) 0.122(13) 0.030(9) 0.27(2) 0.13(2) 0.075(8)
C(17) 0.034(8) 0.062(11) 0.008(6) -0.025(8) 0.016(6) 0.003(7)
C(19) 0.008(6) 0.026(9) 0.023(7) -0.014(6) 0.017(6) 0.002(6)
C(20) 0.069(10) 0.042(10) 0.133(11) 0.047(8) 0.076(8) 0.078(8)
C(21) -0.011(6) 0.043(10) 0.032(8) -0.021(7) -0.018(6) -0.005(7)
C(22) 0.030(8) 0.017(8) -0.012(5) -0.017(7) -0.025(5) -0.001(5)
C(23) 0.013(8) -0.002(8) 0.084(11) -0.024(7) -0.034(8) 0.003(8)
C(24) 0.007(6) 0.048(9) 0.062(8) 0.030(6) 0.041(5) 0.040(7)
C(25) 0.000(7) 0.022(9) 0.057(9) -0.013(7) -0.003(7) -0.043(8)
C(26) 0.016(8) 0.030(9) 0.061(9) -0.059(7) -0.043(7) 0.043(7)
C(27) 0.043(10) 0.037(10) 0.061(9) -0.014(8) -0.028(8) 0.048(7)
C(28) 0.016(8) 0.004(7) 0.026(7) -0.020(6) -0.006(6) 0.010(6)
C(29) -0.000(7) 0.032(10) 0.092(12) -0.010(7) -0.049(8) -0.045(10)
C(30) 0.033(8) 0.028(10) 0.113(13) 0.028(7) 0.038(8) -0.004(9)
C(31) 0.027(8) 0.014(8) 0.033(8) -0.029(7) -0.005(7) -0.024(7)
C(32) 0.018(8) 0.078(12) 0.068(10) 0.006(8) -0.036(8) 0.051(9)
C(33) 0.040(8) 0.014(8) 0.016(7) -0.018(7) 0.012(6) -0.013(6)
C(34) 0.017(7) 0.078(12) 0.012(6) 0.029(7) 0.025(5) 0.008(7)
C(35) -0.000(6) 0.065(10) 0.089(9) 0.016(6) 0.036(6) 0.071(7)
C(36) 0.032(8) 0.001(6) 0.026(6) 0.012(6) 0.002(6) 0.025(5)
C(38) 0.007(6) -0.004(6) 0.011(6) -0.023(5) -0.019(5) -0.007(5)
C(39) 0.004(7) 0.12(2) -0.000(6) -0.009(9) 0.008(5) -0.050(8)
C(40) 0.039(9) 0.036(10) 0.083(11) 0.001(8) 0.029(8) 0.032(9)
C(41) 0.090(10) 0.082(11) -0.013(6) 0.090(7) 0.001(6) 0.005(6)
C(43) 0.101(13) -0.016(7) 0.046(9) -0.013(8) -0.030(9) -0.001(7)
C(44) 0.035(8) 0.043(10) 0.006(6) 0.021(7) -0.010(6) 0.014(6)
C(45) 0.008(7) -0.001(8) 0.063(10) -0.012(6) -0.023(7) 0.005(7)
C(46) 0.040(7) 0.001(7) 0.036(7) 0.024(6) 0.038(6) -0.003(6)
C(47) -0.011(5) 0.013(7) -0.012(5) -0.015(5) -0.003(4) -0.028(5)
C(48) -0.004(6) 0.029(8) 0.027(7) -0.003(6) -0.006(5) 0.017(6)
C(49) 0.035(9) 0.064(12) 0.086(11) -0.038(9) 0.030(8) 0.031(9)
C(50) 0.033(8) 0.052(10) -0.006(5) 0.021(7) 0.008(5) 0.003(6)
C(52) 0.061(11) 0.063(13) 0.052(10) 0.020(10) -0.011(9) -0.007(10)
C(53) 0.050(8) 0.051(9) -0.017(5) 0.047(7) 0.003(5) -0.002(6)
C(54) 0.064(10) 0.055(11) 0.107(11) 0.020(9) 0.069(8) 0.040(9)
C(55) 0.27(2) 0.11(2) 0.08(1) 0.14(1) -0.01(2) 0.036(11)
C(56) 0.2(10) 0.2131 0.2131 0.0000 0.0000 0.0000
C(57) 0.066(9) 0.002(7) 0.012(6) 0.028(7) 0.002(6) 0.015(5)
C(58) 0.023(9) 0.08(1) 0.034(9) -0.029(9) -0.000(7) 0.002(9)
C(59) 0.012(6) 0.016(8) -0.001(5) 0.004(5) 0.020(4) -0.005(5)
C(60) 0.037(9) 0.027(8) 0.019(6) -0.023(7) -0.038(6) 0.035(6)
C(61) 0.064(8) 0.065(9) 0.008(6) 0.078(7) 0.006(6) 0.003(6)
C(62) 0.066(12) 0.12(2) 0.030(9) 0.011(12) 0.002(9) -0.010(11)
C(65) 0.060(10) 0.032(8) 0.088(8) 0.019(7) 0.033(7) 0.077(6)
C(66) 0.016(7) 0.065(12) 0.057(9) 0.020(7) 0.027(7) 0.024(8)
C(67) 0.066(9) -0.001(7) 0.026(7) -0.051(7) 0.039(6) -0.019(6)
C(68) 0.17(2) -0.026(6) 0.144(13) 0.046(8) 0.110(11) 0.031(7)
C(69) 0.071(11) 0.009(8) 0.028(8) -0.013(8) -0.013(8) 0.020(6)
C(70) 0.005(7) 0.015(8) 0.068(10) 0.011(6) -0.021(7) 0.014(7)
C(71) 0.054(8) 0.014(6) 0.003(5) 0.029(6) 0.028(5) 0.037(4)
C(72) 0.046(9) 0.050(11) -0.017(5) -0.009(8) 0.015(5) -0.015(6)
C(73) 0.067(10) -0.017(6) -0.001(6) -0.016(7) 0.011(6) -0.028(5)
C(74) 0.036(7) 0.089(12) -0.012(5) 0.038(7) 0.021(5) 0.021(6)
C(75) -0.015(6) 0.037(9) 0.086(9) -0.027(6) 0.009(6) 0.042(7)
C(77) -0.020(5) 0.022(8) 0.104(11) 0.020(5) 0.014(6) 0.033(8)
C(78) 0.007(6) 0.020(8) 0.050(7) 0.017(6) 0.034(5) -0.003(7)
C(79) 0.015(7) 0.015(8) 0.060(9) 0.012(6) 0.026(6) 0.013(7)
C(80) 0.050(9) 0.011(9) 0.051(8) -0.021(7) 0.052(7) -0.014(7)
C(82) 0.1(5) 0.0891 0.0891 0.0000 0.0000 0.0000
C(83) 0.031(7) -0.001(7) 0.021(7) 0.015(6) -0.000(6) -0.011(6)
C(84) -0.013(5) 0.085(12) 0.036(7) -0.013(7) 0.011(5) 0.040(7)
C(85) 0.095(12) 0.08(1) 0.029(7) -0.004(11) 0.055(7) 0.024(8)
C(86) -0.023(3) -0.047(3) -0.040(3) -0.010(3) -0.005(2) 0.000(2)
C(88) 0.035(9) 0.015(9) 0.104(13) -0.028(8) 0.017(9) 0.010(9)
C(89) 0.055(10) 0.13(1) 0.064(8) -0.061(9) 0.035(7) 0.063(8)
C(90) 0.039(7) 0.052(8) 0.040(6) 0.033(6) 0.030(5) 0.062(5)
C(92) 0.051(9) 0.001(8) 0.085(11) -0.012(7) 0.025(8) 0.005(8)
C(93) 0.009(9) -0.001(9) 0.39(4) -0.001(7) -0.06(2) -0.09(2)
C(94) 0.10(1) 0.017(9) 0.063(9) 0.016(9) 0.021(10) 0.046(7)
C(95) 0.030(8) 0.078(11) -0.020(5) 0.024(7) -0.004(5) -0.013(6)
C(96) 0.008(6) 0.040(8) 0.019(5) 0.006(6) 0.018(5) 0.032(5)
C(97) 0.051(10) 0.035(10) 0.052(10) -0.009(9) 0.020(8) -0.029(8)
C(98) 0.003(7) 0.024(8) 0.057(8) -0.008(6) -0.036(6) 0.028(7)
C(99) 0.032(8) -0.011(7) 0.138(12) -0.009(6) -0.057(9) 0.040(7)
C(100) 0.082(11) -0.003(8) 0.038(8) 0.007(8) 0.017(8) 0.007(7)
C(101) 0.1(6) 0.0921 0.0921 0.0000 0.0000 0.0000
C(102) 0.111(11) 0.031(10) 0.021(6) 0.029(8) 0.053(7) 0.016(6)
C(103) 0.023(7) 0.006(7) 0.018(7) -0.019(6) -0.013(6) 0.005(6)
C(104) 0.13(2) 0.30(3) 0.17(2) -0.06(2) 0.08(1) -0.22(2)
C(106) 0.11(1) 0.19(2) 0.019(8) 0.04(1) -0.021(8) 0.065(10)
C(107) 0.11(2) 0.16(2) 0.039(11) -0.08(2) 0.007(11) -0.053(13)
C(108) 0.020(10) 0.20(3) 0.17(2) -0.023(13) 0.022(11) 0.09(2)
C(110) 0.31(2) 0.53(4) 0.46(4) 0.37(2) 0.25(2) 0.35(3)
C(111) 0.048(9) 0.027(8) -0.007(5) -0.002(7) -0.022(6) 0.023(5)
C(113) 0.093(13) 0.057(11) 0.019(7) 0.021(10) -0.026(8) 0.029(7)
C(114) 0.070(12) 0.027(11) 0.105(13) -0.003(9) 0.035(10) -0.056(10)
C(116) 0.10(2) 0.07(2) 0.49(5) 0.02(1) -0.07(3) 0.10(2)
C(120) 0.026(8) 0.005(7) 0.044(7) -0.008(6) -0.067(6) 0.026(6)
C(121) 0.1(6) 0.1116 0.1116 0.0000 0.0000 0.0000
C(122) 0.18(2) -0.002(8) 0.014(8) -0.020(10) 0.003(10) -0.002(7)
C(124) 0.16(2) 0.059(13) 0.084(9) 0.019(11) 0.101(9) 0.048(9)
C(126) 0.057(9) 0.068(11) 0.040(7) 0.041(8) 0.036(7) 0.049(7)
C(128) 0.29(3) 0.14(2) 0.009(8) -0.06(2) 0.043(12) 0.013(10)
C(129) 0.12(2) 0.123(12) 0.27(2) -0.097(12) -0.11(2) 0.199(10)
C(130) 0.14(2) 0.05(2) 0.35(4) 0.04(2) 0.03(2) -0.06(2)
C(131) 0.081(13) 0.057(13) 0.20(2) 0.042(11) -0.06(2) -0.115(13)
C(132) 0.048(11) 0.07(1) 0.085(12) 0.026(10) 0.001(10) 0.023(10)
C(133) 0.30(3) 0.12(2) -0.015(7) 0.10(2) -0.060(10) 0.007(8)
C(135) 0.072(10) 0.113(13) 0.037(8) 0.072(9) -0.004(8) 0.032(8)
C(136) 0.15(2) 0.003(9) 0.101(13) -0.040(10) 0.061(12) -0.031(9)
C(139) 0.10(1) 0.034(12) 0.076(12) -0.007(10) 0.019(11) -0.047(10)
C(140) 0.115(13) 0.010(9) 0.059(9) -0.008(9) 0.056(9) -0.003(8)
C(141) 0.23(2) 0.095(11) 0.079(9) 0.123(11) 0.078(10) 0.098(8)
C(142) 0.212(13) -0.006(7) 0.063(6) 0.044(8) 0.133(6) 0.028(5)
C(143) 0.08(2) 0.44(5) 0.24(3) 0.05(2) 0.08(2) -0.14(3)
C(144) 0.111(13) -0.011(7) 0.025(8) -0.017(8) -0.040(9) 0.010(6)
C(145) 0.039(10) 0.18(2) 0.022(8) -0.055(12) -0.006(8) -0.042(11)
C(147) 0.09(2) 0.15(2) 0.31(3) -0.00(2) 0.06(2) -0.16(2)
C(148) 0.47(3) 0.88(5) 0.76(5) 0.59(3) 0.46(3) 0.65(4)
C(149) 0.068(11) 0.043(9) 0.039(7) -0.008(8) 0.021(7) 0.050(6)
C(151) 0.18(2) 0.214(13) 0.049(6) -0.156(12) -0.113(9) 0.151(6)
C(152) 0.028(7) 0.018(8) 0.012(6) 0.009(6) 0.024(5) -0.004(5)
C(153) 0.16(2) 0.32(3) 0.041(8) 0.14(2) 0.043(9) 0.123(11)
C(154) 0.109(12) 0.074(12) 0.018(7) 0.042(10) 0.030(7) 0.020(8)
C(157) 0.043(9) 0.076(11) 0.052(8) 0.049(8) 0.003(7) 0.040(8)
C(158) 0.11(1) 0.063(13) 0.058(10) 0.025(11) 0.035(10) -0.008(10)
C(159) 0.70(7) 0.055(13) 0.20(2) 0.12(2) 0.16(3) 0.131(11)
C(164) 0.044(12) 0.05(2) 0.23(3) -0.019(11) -0.04(2) -0.00(2)
C(167) 0.044(9) 0.054(10) 0.007(6) -0.027(8) -0.020(6) 0.028(6)
C(171) 0.040(10) 0.109(11) 0.126(10) -0.047(9) -0.045(9) 0.134(7)
C(172) 0.033(8) 0.003(8) 0.073(10) -0.005(7) 0.029(7) -0.044(7)
C(174) 0.065(13) 0.09(1) 0.084(11) -0.005(11) -0.036(10) 0.062(10)
C(176) 0.073(12) 0.053(13) 0.18(2) -0.028(11) 0.054(12) 0.021(13)
C(178) 0.077(11) 0.10(2) 0.056(10) 0.009(11) 0.044(9) -0.026(10)
C(179) 0.17(2) 0.09(2) 0.016(9) -0.10(1) -0.009(11) -0.013(10)
C(182) 0.022(8) 0.033(9) 0.066(10) -0.033(7) -0.016(7) 0.045(7)
C(208) 0.67(4) 0.15(2) 0.026(11) 0.30(2) 0.03(2) 0.008(11)
C(209) -0.013(6) 0.16(2) 0.086(10) 0.016(8) -0.008(7) -0.139(10)
C(216) 0.35(3) 0.041(11) 0.152(13) 0.09(1) 0.182(13) 0.087(9)
C(294) 0.25(3) 0.034(13) 0.044(10) -0.03(2) 0.062(13) -0.029(9)

loop_
_atom_type_symbol
_atom_type_oxidation_number
_atom_type_number_in_cell
_atom_type_scat_dispersion_real
_atom_type_scat_dispersion_imag
_atom_type_scat_source
C 0 175 0.002 0.002
;International Tables for Crystallography
(1992, Vol. C, Table 6.1.1.2)
;
H 0 153 0.000 0.000
;International Tables for Crystallography
(1992, Vol. C, Table 6.1.1.2)
;
N 0 4 0.004 0.003
;International Tables for Crystallography
(1992, Vol. C, Table 6.1.1.2)
;
O 0 26 0.008 0.006
;International Tables for Crystallography
(1992, Vol. C, Table 6.1.1.2)
;
I 0 1 -0.726 1.812
;International Tables for Crystallography
(1992, Vol. C, Table 6.1.1.2)
;

loop_
_geom_angle_atom_site_label_1
_geom_angle_atom_site_label_2
_geom_angle_atom_site_label_3
_geom_angle
_geom_angle_site_symmetry_1
_geom_angle_site_symmetry_2
_geom_angle_site_symmetry_3
C24 O1 C46 112.1(15) . . .
C24 O2 C68 121.7(19) . . .
C70 O3 C103 126.5(21) . . .
C78 O4 C103 121.9(19) . . .
C22 O5 C126 109.9(18) . . .
C80 O6 C126 118.4(18) . . .
C79 O7 C136 118.4(20) . . .
C21 O8 C136 120.3(18) . . .
C58 O16 C132 110.4(22) . . .
C41 O17 C132 111.6(20) . . .
C85 O18 C102 113.8(23) . . .
C100 O19 C102 107.0(20) . . .
C10 O20 C66 123.7(19) . . .
C10 O21 C44 121.3(20) . . .
C27 O22 C133 113.2(25) . . .
C72 O23 C133 107.6(21) . . .
C86 O25 C150 164.8(8) . . .
C120 O26 C162 77.1(51) 1_656 1_656 1_656
C182 N1 C209 137.6(25) . . .
C113 N2 C157 134.9(20) . . .
C107 N3 C144 138.9(35) . . .
C81 N4 C127 114.447(9) . . .
C5 C1 C96 115.5(22) . . .
C101 C2 C150 148.9(56) . . .
C8 C3 C76 104.910(11) . . .
C107 C4 C142 103.1(23) . . .
C1 C5 C145 138.9(17) . . .
C49 C6 C129 111.8(32) . . .
C64 C7 C104 115.9(23) . . .
C3 C8 C11 135.164(3) . . .
C17 C9 C58 118.6(25) . . .
C17 C9 C100 124.2(26) . . .
C58 C9 C100 113.8(25) . . .
O20 C10 O21 111.3(22) . . .
C8 C11 C15 119.385(11) . . .
C26 C12 C39 101.6(24) . . .
C134 C13 C155 120.000(10) . . .
C22 C14 C25 127.3(21) . . .
C22 C14 C31 117.3(21) . . .
C25 C14 C31 115.3(20) . . .
C11 C15 C105 86.553(12) . . .
C154 C16 C208 116.0(38) . . .
C9 C17 C89 120.5(25) . . .
C9 C17 C113 119.4(25) . . .
C89 C17 C113 119.7(28) . . .
C118 C18 C156 93.547(10) . . .
C27 C19 C49 114.7(24) . . .
C27 C19 C74 126.8(23) . . .
C49 C19 C74 117.3(21) . . .
C44 C20 C45 124.9(27) . . .
C44 C20 C65 115.4(24) . . .
C45 C20 C65 118.9(24) . . .
O8 C21 C60 126.4(22) . . .
O8 C21 C75 118.0(22) . . .
C60 C21 C75 114.8(23) . . .
O5 C22 C14 115.5(21) . . .
O5 C22 C29 117.8(18) . . .
C14 C22 C29 123.9(23) . . .
C32 C23 C83 120.4(24) . . .
O1 C24 O2 109.2(17) . . .
C14 C25 C33 104.7(23) . . .
C14 C25 C38 113.7(20) . . .
C33 C25 C38 111.5(18) . . .
C12 C26 C70 135.1(26) . . .
C12 C26 C73 103.8(23) . . .
C70 C26 C73 118.3(21) . . .
O22 C27 C19 128.8(26) . . .
O22 C27 C71 116.7(19) . . .
C19 C27 C71 113.2(24) . . .
C52 C28 C79 119.6(22) . . .
C52 C28 C84 122.0(22) . . .
C79 C28 C84 118.4(21) . . .
C22 C29 C48 120.0(25) . . .
C22 C29 C78 120.6(21) . . .
C48 C29 C78 112.4(23) . . .
C43 C30 C45 121.6(26) . . .
C43 C30 C85 120.1(26) . . .
C45 C30 C85 118.0(26) . . .
C14 C31 C57 115.8(19) . . .
C23 C32 C50 125.8(27) . . .
C23 C32 C58 115.9(28) . . .
C50 C32 C58 118.0(29) . . .
C25 C33 C52 123.1(23) . . .
C25 C33 C80 124.0(21) . . .
C52 C33 C80 111.8(23) . . .
C59 C34 C60 121.2(25) . . .
C65 C35 C66 110.4(22) . . .
C65 C35 C74 127.9(22) . . .
C66 C35 C74 121.4(24) . . .
C41 C36 C47 120.7(19) . . .
C41 C36 C50 110.4(20) . . .
C47 C36 C50 128.5(19) . . .
C54 C37 C65 108.4(14) . . .
C25 C38 C111 106.5(16) . . .
C12 C39 C68 112.9(22) . . .
C12 C39 C88 109.7(25) . . .
C68 C39 C88 137.2(29) . . .
C44 C40 C67 124.0(22) . . .
C44 C40 C85 114.4(27) . . .
C67 C40 C85 121.6(27) . . .
O17 C41 C36 122.0(19) . . .
O17 C41 C62 122.4(24) . . .
C36 C41 C62 112.9(26) . . .
C51 C42 C88 109.7(23) . . .
C30 C43 C83 93.5(17) . . .
C30 C43 C98 106.4(21) . . .
C83 C43 C98 111.2(21) . . .
O21 C44 C20 128.9(26) . . .
O21 C44 C40 114.9(20) . . .
C20 C44 C40 116.2(23) . . .
C20 C45 C30 114.9(26) . . .
O1 C46 C59 116.6(17) . . .
O1 C46 C75 118.6(22) . . .
C59 C46 C75 124.1(22) . . .
C36 C47 C61 132.4(19) . . .
O13 C48 O14 109.1(20) . . .
O13 C48 C29 118.9(23) . . .
O14 C48 C29 130.8(20) . . .
C6 C49 C19 121.8(26) . . .
C6 C49 C61 109.2(23) . . .
C19 C49 C61 102.9(22) . . .
C32 C50 C36 100.4(18) . . .
C32 C50 C99 127.6(23) . . .
C36 C50 C99 104.7(19) . . .
C42 C51 C156 114.6(22) . . .
C28 C52 C33 125.2(26) . . .
C79 C53 C80 120.4(20) . . .
C79 C53 C114 117.9(25) . . .
C80 C53 C114 121.7(24) . . .
C37 C54 C87 109.5(16) . . .
C69 C55 C140 129.0(35) . . .
C93 C56 C119 103.4(40) . . .
C31 C57 C73 123.0(19) . . .
C31 C57 C78 115.4(18) . . .
C73 C57 C78 120.7(20) . . .
O16 C58 C9 110.6(25) . . .
O16 C58 C32 128.5(29) . . .
C9 C58 C32 119.6(28) . . .
C34 C59 C46 118.3(19) . . .
C34 C59 C88 119.1(21) . . .
C46 C59 C88 120.7(21) . . .
C21 C60 C34 120.2(24) . . .
C21 C60 C84 107.9(20) . . .
C34 C60 C84 126.8(23) . . .
C47 C61 C49 133.1(22) . . .
C47 C61 C72 101.6(20) . . .
C49 C61 C72 125.3(22) . . .
C41 C62 C69 113.5(29) . . .
C41 C62 C72 118.5(30) . . .
C69 C62 C72 127.7(26) . . .
C71 C63 C81 106.4(8) . . .
C71 C63 C91 119.5(8) . . .
C81 C63 C91 132.936(6) . . .
C7 C64 C112 119.317(8) . . .
C20 C65 C35 110.0(18) . . .
C20 C65 C37 121.1(17) . . .
C35 C65 C37 113.4(17) . . .
O20 C66 C35 127.0(22) . . .
O20 C66 C71 112.3(19) . . .
C35 C66 C71 119.1(23) . . .
C40 C67 C142 126.1(26) . . .
C40 C67 C144 105.8(22) . . .
C142 C67 C144 126.5(24) . . .
O2 C68 C39 103.4(28) . . .
O2 C68 C77 123.1(27) . . .
C39 C68 C77 133.3(33) . . .
C55 C69 C62 117.8(29) . . .
C55 C69 C182 133.4(28) . . .
C62 C69 C182 107.4(26) . . .
O3 C70 C26 126.9(24) . . .
O3 C70 C77 114.8(22) . . .
C26 C70 C77 117.6(21) . . .
C27 C71 C63 122.2(17) . . .
C27 C71 C66 114.5(18) . . .
C63 C71 C66 122.3(16) . . .
O23 C72 C61 113.5(21) . . .
O23 C72 C62 112.5(25) . . .
C61 C72 C62 131.8(23) . . .
C26 C73 C57 113.3(21) . . .
C26 C73 C122 111.6(17) . . .
C57 C73 C122 107.4(18) . . .
C19 C74 C35 121.7(21) . . .
C21 C75 C46 119.2(24) . . .
C21 C75 C94 115.4(21) . . .
C46 C75 C94 122.6(24) . . .
C3 C76 C105 104.54(1) . . .
C68 C77 C70 116.5(27) . . .
C68 C77 C97 128.1(30) . . .
C70 C77 C97 115.2(20) . . .
O4 C78 C29 118.9(20) . . .
O4 C78 C57 116.5(18) . . .
C29 C78 C57 122.6(21) . . .
O7 C79 C28 127.6(21) . . .
O7 C79 C53 115.5(20) . . .
C28 C79 C53 116.9(20) . . .
O6 C80 C33 115.5(21) . . .
O6 C80 C53 118.9(21) . . .
C33 C80 C53 125.0(22) . . .
N4 C81 C63 106.026(12) . . .
C93 C82 C121 125.3(37) . . .
C23 C83 C43 119.8(22) . . .
C23 C83 C100 126.2(22) . . .
C43 C83 C100 112.7(22) . . .
C28 C84 C60 115.7(19) . . .
C28 C84 C162 106.8(18) . . .
C60 C84 C162 108.7(15) . . .
O18 C85 C30 114.1(25) . . .
O18 C85 C40 114.5(24) . . .
C30 C85 C40 130.3(32) . . .
C54 C87 C134 117.4(10) . . .
C54 C87 C146 124.4(10) . . .
C134 C87 C146 102.841(13) . . .
C39 C88 C42 121.3(22) . . .
C39 C88 C59 112.2(20) . . .
C42 C88 C59 104.2(20) . . .
C17 C89 C176 142.5(28) . . .
C92 C90 C149 114.5(21) . . .
C63 C91 C175 120.379(8) . . .
C90 C92 C111 121.2(22) . . .
C90 C92 C171 115.7(24) . . .
C111 C92 C171 119.6(26) . . .
C56 C93 C82 115.3(44) . . .
C56 C93 C120 125.3(31) . . .
C82 C93 C120 119.2(38) . . .
O9 C94 O10 126.6(29) . . .
O9 C94 C75 126.8(26) . . .
O10 C94 C75 105.6(24) . . .
C104 C95 C122 96.4(26) . . .
C1 C96 C129 119.5(22) . . .
C1 C96 C151 122.9(21) . . .
C129 C96 C151 116.0(19) . . .
O11 C97 O12 105.8(28) . . .
O11 C97 C77 127.6(28) . . .
O12 C97 C77 124.6(26) . . .
C43 C98 C147 111.8(27) . . .
C50 C99 C158 101.0(22) . . .
O19 C100 C9 110.5(24) . . .
O19 C100 C83 122.6(25) . . .
C9 C100 C83 122.3(26) . . .
C2 C101 C137 112.5(52) . . .
O18 C102 O19 120.1(20) . . .
O3 C103 O4 119.2(18) . . .
C7 C104 C95 104.3(33) . . .
C7 C104 C109 103.5(26) . . .
C95 C104 C109 144.1(46) . . .
C15 C105 C76 153.676(1) . . .
C15 C105 C147 110.3(16) . . .
C76 C105 C147 95.7(16) . . .
C152 C106 C158 106.4(27) . . .
C152 C106 C208 127.0(28) . . .
C158 C106 C208 126.1(31) . . .
N3 C107 C4 111.1(33) . . .
C130 C108 C164 113.9(46) . . .
C104 C109 C115 132.8(16) . . .
C148 C110 C153 134.2(72) . . .
C38 C111 C92 107.3(18) . . .
C64 C112 C115 125.588(10) . . .
N2 C113 C17 99.8(24) . . .
O15 C114 O24 109.3(34) . . .
O15 C114 C53 126.7(25) . . .
O24 C114 C53 124.0(36) . . .
C109 C115 C112 107.144(7) . . .
C171 C116 C174 103.2(38) . . .
C156 C117 C158 133.4(9) . . .
C156 C117 C160 91.303(8) . . .
C158 C117 C160 97.5(10) 1_454 1_454 1_454
C18 C118 C161 158.327(3) . . .
C56 C119 C125 110.1(38) . . .
O26 C120 C93 93.2(28) 1_454 1_454 1_454
O26 C120 C162 28.3(21) 1_454 1_454 1_454
C93 C120 C162 103.0(20) . . .
C82 C121 C125 116.4(41) . . .
C73 C122 C95 92.3(18) . . .
C146 C123 C155 105.395(6) . . .
C178 C124 C216 106.2(30) . . .
C119 C125 C121 132.5(48) . . .
O5 C126 O6 106.9(20) . . .
N4 C127 C175 124.157(7) . . .
C145 C128 C151 113.4(31) . . .
C6 C129 C96 135.3(34) . . .
C108 C130 C131 110.0(50) . . .
C108 C130 C159 121.4(46) . . .
C131 C130 C159 127.8(37) . . .
C130 C131 C153 111.9(31) . . .
O16 C132 O17 108.1(23) . . .
O22 C133 O23 103.8(22) . . .
C13 C134 C87 109.208(13) . . .
C150 C135 C179 129.9(33) . . .
O7 C136 O8 88.5(20) . . .
I1 C137 C101 115.7(15) . . .
I1 C137 C179 117.3(15) . . .
C101 C137 C179 114.5(19) . . .
C216 C139 C294 133.6(41) . . .
C55 C140 C209 112.3(31) . . .
C4 C142 C67 133.3(27) . . .
N3 C144 C67 98.7(22) . . .
C5 C145 C128 111.1(24) . . .
C87 C146 C123 128.573(9) . . .
C98 C147 C105 107.5(29) . . .
C90 C149 C174 129.9(31) . . .
O25 C150 C2 149.3(17) . . .
O25 C150 C135 119.1(11) . . .
C2 C150 C135 91.6(20) . . .
C96 C151 C128 115.6(27) . . .
C106 C152 C167 118.6(22) . . .
C110 C153 C131 165.4(39) . . .
C110 C153 C164 71.5(35) . . .
C131 C153 C164 94.0(24) . . .
C16 C154 C167 117.8(25) . . .
C13 C155 C123 124.659(6) . . .
C18 C156 C51 114.3(10) . . .
C18 C156 C117 139.030(9) . . .
C51 C156 C117 106.7(10) . . .
N2 C157 C176 113.0(25) . . .
C99 C158 C106 100.9(25) . . .
C99 C158 C117 132.2(21) . . .
C106 C158 C117 91.5(19) . . .
C117 C160 C161 115.494(5) . . .
C118 C161 C160 102.206(12) . . .
O26 C162 C84 116.2(47) 1_454 1_454 1_454
O26 C162 C120 74.6(41) 1_454 1_454 1_454
C84 C162 C120 97.7(11) . . .
C108 C164 C153 107.2(33) . . .
C152 C167 C154 114.3(19) . . .
C92 C171 C116 122.2(32) . . .
C141 C172 C178 136.8(30) . . .
C141 C172 C294 104.5(29) . . .
C178 C172 C294 118.7(31) . . .
C116 C174 C149 101.3(31) . . .
C91 C175 C127 120.119(11) . . .
C89 C176 C157 101.7(27) . . .
C124 C178 C172 124.7(28) . . .
C135 C179 C137 114.1(36) . . .
N1 C182 C69 95.5(23) . . .
C16 C208 C106 106.3(37) . . .
N1 C209 C140 109.1(28) . . .
C124 C216 C139 122.8(31) . . .
C124 C216 C143 112.3(39) . . .
C139 C216 C143 124.4(44) . . .
C139 C294 C172 113.7(40) . . .

loop_
_geom_bond_atom_site_label_1
_geom_bond_atom_site_label_2
_geom_bond_distance
I1 C137 1.4967(2)
O1 C24 1.50(2)
O1 C46 1.49(3)
O2 C24 1.41(3)
O2 C68 1.55(4)
O3 C70 1.25(3)
O3 C103 1.38(3)
O4 C78 1.36(3)
O4 C103 1.46(3)
O5 C22 1.48(2)
O5 C126 1.38(3)
O6 C80 1.41(3)
O6 C126 1.48(3)
O7 C79 1.32(3)
O7 C136 1.61(3)
O8 C21 1.55(3)
O8 C136 1.55(4)
O9 C94 1.27(4)
O10 C94 1.36(3)
O11 C97 1.28(3)
O12 C97 1.45(3)
O13 C48 1.33(3)
O14 C48 1.45(3)
O15 C114 1.47(4)
O16 C58 1.24(4)
O16 C132 1.45(3)
O17 C41 1.24(3)
O17 C132 1.45(4)
O18 C85 1.49(4)
O18 C102 1.43(3)
O19 C100 1.29(3)
O19 C102 1.58(3)
O20 C10 1.50(3)
O20 C66 1.39(3)
O21 C10 1.41(3)
O21 C44 1.35(2)
O22 C27 1.25(3)
O22 C133 1.56(4)
O23 C72 1.44(3)
O23 C133 1.54(3)
O24 C114 1.23(4)
O25 C86 0.855(10)
O25 C150 1.7175(2)
O26 C120 1.75(7)
O26 C162 0.86(7)
N1 C182 1.63(4)
N1 C209 1.47(3)
N2 C113 1.57(4)
N2 C157 1.45(3)
N3 C107 1.07(4)
N3 C144 1.55(4)
N4 C81 1.7348(2)
N4 C127 1.4485(2)
C1 C5 1.38(2)
C1 C96 1.16(3)
C2 C101 0.92(6)
C2 C150 1.61(5)
C3 C8 1.5207(2)
C3 C76 1.5945(2)
C4 C107 1.84(5)
C4 C142 1.30(3)
C5 C145 1.16(3)
C6 C49 1.47(4)
C6 C129 1.15(5)
C7 C64 1.5069(2)
C7 C104 1.38(5)
C8 C11 1.7775(3)
C9 C17 1.30(4)
C9 C58 1.76(4)
C9 C100 1.51(4)
C11 C15 1.5604(2)
C12 C26 1.27(4)
C12 C39 1.66(4)
C13 C134 1.3900(2)
C13 C155 1.2436(2)
C14 C22 1.31(3)
C14 C25 1.46(3)
C14 C31 1.67(3)
C15 C105 1.8039(3)
C16 C154 1.17(4)
C16 C208 1.77(6)
C17 C89 1.29(3)
C17 C113 1.38(3)
C18 C118 1.5707(3)
C18 C156 1.3155(2)
C19 C27 1.34(3)
C19 C49 1.54(4)
C19 C74 1.30(3)
C20 C44 1.33(3)
C20 C45 1.38(3)
C20 C65 1.70(4)
C21 C60 1.44(3)
C21 C75 1.40(3)
C22 C29 1.36(3)
C23 C32 1.64(4)
C23 C83 1.45(4)
C25 C33 1.46(3)
C25 C38 1.64(3)
C26 C70 1.25(3)
C26 C73 1.66(3)
C27 C71 1.48(3)
C28 C52 1.39(4)
C28 C79 1.32(3)
C28 C84 1.41(3)
C29 C48 1.51(3)
C29 C78 1.37(3)
C30 C43 1.71(4)
C30 C45 1.37(4)
C30 C85 1.36(4)
C31 C57 1.46(3)
C32 C50 1.37(4)
C32 C58 1.38(4)
C33 C52 1.51(3)
C33 C80 1.41(3)
C34 C59 1.24(3)
C34 C60 1.31(3)
C35 C65 1.67(3)
C35 C66 1.40(3)
C35 C74 1.20(3)
C36 C41 1.55(3)
C36 C47 1.37(3)
C36 C50 1.46(3)
C37 C54 1.58(3)
C37 C65 1.64(2)
C38 C111 1.57(3)
C39 C68 1.35(4)
C39 C88 1.71(3)
C40 C44 1.51(4)
C40 C67 1.54(4)
C40 C85 1.21(3)
C41 C62 1.59(4)
C42 C51 1.32(3)
C42 C88 1.66(4)
C43 C83 1.66(3)
C43 C98 1.58(4)
C46 C59 1.42(3)
C46 C75 1.23(3)
C47 C61 1.61(3)
C49 C61 1.38(4)
C50 C99 1.62(4)
C51 C156 1.71(3)
C53 C79 1.60(3)
C53 C80 1.28(3)
C53 C114 1.29(4)
C54 C87 1.64(3)
C55 C69 1.40(5)
C55 C140 1.37(4)
C56 C93 1.71(7)
C56 C119 1.80(7)
C57 C73 1.38(3)
C57 C78 1.48(3)
C59 C88 1.54(4)
C60 C84 1.67(4)
C61 C72 1.56(3)
C62 C69 1.53(4)
C62 C72 1.43(4)
C63 C71 1.52(2)
C63 C81 1.35060(10)
C63 C91 1.2723(2)
C64 C112 1.4103(2)
C66 C71 1.42(3)
C67 C142 1.10(3)
C67 C144 1.51(4)
C68 C77 1.06(4)
C69 C182 1.36(4)
C70 C77 1.41(3)
C73 C122 1.76(3)
C75 C94 1.76(4)
C76 C105 1.5517(2)
C77 C97 1.30(4)
C82 C93 1.65(5)
C82 C121 1.35(5)
C83 C100 1.30(3)
C84 C162 1.54(2)
C87 C134 1.7987(2)
C87 C146 1.4884(2)
C89 C176 1.37(4)
C90 C92 1.44(3)
C90 C149 1.47(3)
C91 C175 1.4472(2)
C92 C111 1.49(3)
C92 C171 1.22(3)
C93 C120 1.36(6)
C95 C104 1.25(6)
C95 C122 1.74(4)
C96 C129 1.82(4)
C96 C151 1.47(4)
C98 C147 1.73(5)
C99 C158 1.52(4)
C101 C137 1.53(4)
C104 C109 1.81(4)
C105 C147 1.49(6)
C106 C152 1.40(4)
C106 C158 1.72(4)
C106 C208 1.26(4)
C108 C130 1.48(6)
C108 C164 1.40(6)
C109 C115 1.2632(2)
C110 C148 1.11(7)
C110 C153 1.60(8)
C112 C115 1.4586(2)
C116 C171 1.34(5)
C116 C174 1.83(8)
C117 C156 1.7467(3)
C117 C158 1.81(3)
C117 C160 1.8008(2)
C118 C161 0.86480(10)
C119 C125 1.42(6)
C120 C162 1.77(2)
C121 C125 1.34(5)
C123 C146 1.3309(2)
C123 C155 1.8338(3)
C124 C178 1.58(4)
C124 C216 1.31(6)
C127 C175 1.23970(10)
C128 C145 1.52(5)
C128 C151 1.52(3)
C130 C131 1.43(7)
C130 C159 1.68(8)
C131 C153 1.68(6)
C135 C150 1.72(3)
C135 C179 1.18(4)
C137 C179 1.60(4)
C139 C216 1.46(5)
C139 C294 1.21(4)
C140 C209 1.52(4)
C141 C172 1.29(3)
C143 C216 1.46(8)
C149 C174 1.04(3)
C152 C167 1.50(3)
C153 C164 1.82(6)
C154 C167 1.53(4)
C157 C176 1.45(4)
C160 C161 1.6564(3)
C172 C178 1.45(4)
C172 C294 1.37(5)

loop_
_geom_contact_atom_site_label_1
_geom_contact_atom_site_label_2
_geom_contact_distance
_geom_contact_site_symmetry_2
_geom_contact_publ_flag
O2 C149 3.31(3) 1_545 no
O2 C128 3.45(4) 1_554 no
O3 O9 3.60(3) 1_655 no
O4 O8 3.06(2) 1_655 no
O6 O21 2.99(2) 1_565 no
O6 C44 3.33(3) 1_565 no
O6 C54 3.47(3) 1_565 no
O7 O13 3.48(3) 1_455 no
O8 C103 3.23(3) 1_455 no
O9 N4 3.28(3) . no
O9 C127 3.29(3) . no
O10 N4 2.28(2) . no
O10 C127 3.29(2) . no
O10 C81 3.54(2) . no
O11 C107 3.11(5) . no
O11 N3 3.46(4) . no
O12 N3 2.42(3) . no
O12 C107 2.83(6) . no
O12 C144 3.47(3) . no
O13 C157 3.33(4) . no
O13 N2 3.57(4) . no
O14 N2 2.41(3) . no
O14 C157 3.17(3) . no
O14 C113 3.43(4) . no
O15 N1 2.54(3) . no
O15 C209 3.32(4) . no
O15 C182 3.50(3) . no
O16 C160 3.08(2) 1_656 no
O17 C123 3.25(2) 1_565 no
O17 C112 3.38(2) 1_556 no
O18 C91 3.10(2) 1_655 no
O18 C175 3.32(2) 1_655 no
O18 O22 3.55(3) 1_655 no
O19 O22 2.89(3) 1_655 no
O19 C133 3.24(5) 1_655 no
O19 O23 3.46(3) 1_655 no
O21 C80 3.42(3) 1_545 no
O22 C102 3.27(3) 1_455 no
O24 C37 3.25(3) 1_565 no
O24 C209 3.47(5) . no
O24 C65 3.49(4) 1_565 no
O24 N1 3.59(4) . no
O26 C162 0.86(7) 1_656 no
O26 C120 1.75(7) 1_656 no
O26 C84 2.07(6) 1_656 no
O26 C93 2.27(8) 1_656 no
O26 C28 2.78(6) 1_656 no
O26 C82 2.83(6) 1_656 no
O26 C52 3.12(5) 1_656 no
O26 C60 3.34(7) 1_656 no
O26 C56 3.57(9) 1_656 no
N1 C146 3.30(2) 1_565 no
N2 C48 3.55(3) . no
N3 C97 3.55(4) . no
N4 C94 3.12(3) . no
C1 C148 3.51(8) . no
C4 C175 2.44(3) 1_655 no
C4 C127 3.13(3) 1_655 no
C4 C178 3.36(4) 1_545 no
C4 C91 3.45(3) 1_655 no
C5 C148 3.24(8) . no
C9 C160 3.36(2) 1_656 no
C9 C161 3.47(2) 1_656 no
C16 C110 3.19(9) . no
C16 C148 3.28(10) . no
C23 C160 3.34(2) 1_656 no
C32 C160 2.75(2) 1_656 no
C32 C117 3.44(2) 1_656 no
C41 C112 3.51(2) 1_556 no
C50 C160 3.11(2) 1_656 no
C50 C117 3.42(2) 1_656 no
C51 C106 3.33(5) 1_454 no
C51 C208 3.37(7) 1_454 no
C55 C176 2.91(5) 1_455 no
C58 C160 2.77(2) 1_656 no
C67 C175 3.60(2) 1_655 no
C68 C145 3.46(4) 1_554 no
C76 C151 3.53(4) 1_655 no
C77 C145 3.57(4) 1_554 no
C89 C140 3.13(4) 1_655 no
C91 C102 3.53(3) 1_455 no
C95 C152 3.49(3) 1_554 no
C97 C107 3.59(6) . no
C99 C117 3.05(3) 1_656 no
C99 C160 3.60(3) 1_656 no
C101 C182 3.19(5) . no
C106 C117 2.53(3) 1_656 no
C107 C175 3.36(4) 1_655 no
C107 C127 3.55(4) 1_655 no
C113 C179 3.20(4) . no
C113 C135 3.53(4) . no
C113 C137 3.59(3) . no
C116 C143 2.99(7) 1_455 no
C116 C139 3.37(8) 1_455 no
C116 C216 3.45(8) 1_455 no
C117 C158 1.81(3) 1_454 no
C117 C208 2.81(5) 1_454 no
C121 C131 3.47(5) 1_464 no
C127 C139 3.38(3) 1_445 no
C127 C216 3.57(4) 1_445 no
C139 C171 3.36(5) 1_655 no
C140 C176 2.24(4) 1_455 no
C140 C157 3.11(4) 1_455 no
C142 C175 3.07(3) 1_655 no
C144 C179 3.34(4) . no
C145 C164 3.58(5) . no
C146 C209 3.49(2) 1_545 no
C156 C158 3.27(3) 1_454 no
C157 C209 3.31(3) 1_655 no
C158 C160 2.72(3) 1_656 no
C176 C209 2.94(4) 1_655 no

loop_
_geom_torsion_atom_site_label_1
_geom_torsion_atom_site_label_2
_geom_torsion_atom_site_label_3
_geom_torsion_atom_site_label_4
_geom_torsion
_geom_torsion_publ_flag
I1 C137 C101 C2 -149.4(39) no
I1 C137 C179 C135 166.5(23) no
O1 C24 O2 C68 104.0(24) no
O1 C46 C59 C34 179.3(18) no
O1 C46 C59 C88 -16.7(27) no
O1 C46 C75 C21 -167.2(17) no
O1 C46 C75 C94 -6.9(32) no
O2 C24 O1 C46 -99.2(20) no
O2 C68 C39 C12 170.6(18) no
O2 C68 C39 C88 -2.7(40) no
O2 C68 C77 C70 179.1(24) no
O2 C68 C77 C97 -7.4(56) no
O3 C70 C26 C12 -158.4(32) no
O3 C70 C26 C73 -0.9(46) no
O3 C70 C77 C68 171.0(31) no
O3 C70 C77 C97 -3.4(38) no
O3 C103 O4 C78 78.4(28) no
O4 C78 C29 C22 -172.3(26) no
O4 C78 C29 C48 -21.6(34) no
O4 C78 C57 C31 -177.4(21) no
O4 C78 C57 C73 13.5(35) no
O4 C103 O3 C70 -77.3(32) no
O5 C22 C14 C25 -9.5(38) no
O5 C22 C14 C31 174.2(18) no
O5 C22 C29 C48 26.5(35) no
O5 C22 C29 C78 175.1(24) no
O5 C126 O6 C80 98.8(24) no
O6 C80 C33 C25 -9.8(37) no
O6 C80 C33 C52 -177.8(21) no
O6 C80 C53 C79 -179.4(19) no
O6 C80 C53 C114 0.6(40) no
O6 C126 O5 C22 -98.7(20) no
O7 C79 C28 C52 177.2(25) no
O7 C79 C28 C84 -3.0(38) no
O7 C79 C53 C80 -176.7(23) no
O7 C79 C53 C114 3.3(32) no
O7 C136 O8 C21 96.5(22) no
O8 C21 C60 C34 167.4(19) no
O8 C21 C60 C84 10.9(26) no
O8 C21 C75 C46 -176.4(19) no
O8 C21 C75 C94 21.9(25) no
O8 C136 O7 C79 -95.7(23) no
O9 C94 C75 C21 49.9(37) no
O9 C94 C75 C46 -111.1(34) no
O10 C94 C75 C21 -119.3(23) no
O10 C94 C75 C46 79.7(28) no
O11 C97 C77 C68 104.3(46) no
O11 C97 C77 C70 -82.1(38) no
O12 C97 C77 C68 -57.3(48) no
O12 C97 C77 C70 116.2(30) no
O13 C48 C29 C22 -112.1(29) no
O13 C48 C29 C78 97.0(29) no
O14 C48 C29 C22 54.0(37) no
O14 C48 C29 C78 -97.0(31) no
O15 C114 C53 C79 91.3(34) no
O15 C114 C53 C80 -88.7(39) no
O16 C58 C9 C17 -18.1(30) no
O16 C58 C9 C100 -178.4(21) no
O16 C58 C32 C23 -170.5(24) no
O16 C58 C32 C50 4.3(39) no
O16 C132 O17 C41 -97.1(24) no
O17 C41 C36 C47 163.6(21) no
O17 C41 C36 C50 -9.2(30) no
O17 C41 C62 C69 11.2(34) no
O17 C41 C62 C72 -174.7(22) no
O17 C132 O16 C58 86.7(28) no
O18 C85 C30 C43 9.8(39) no
O18 C85 C30 C45 -176.2(24) no
O18 C85 C40 C44 173.6(24) no
O18 C85 C40 C67 -6.1(45) no
O18 C102 O19 C100 -89.0(29) no
O19 C100 C9 C17 31.5(35) no
O19 C100 C9 C58 -169.6(19) no
O19 C100 C83 C23 157.8(23) no
O19 C100 C83 C43 -9.2(33) no
O19 C102 O18 C85 86.7(28) no
O20 C10 O21 C44 -88.2(27) no
O20 C66 C35 C65 -10.8(36) no
O20 C66 C35 C74 175.3(26) no
O20 C66 C71 C27 179.0(20) no
O20 C66 C71 C63 10.1(30) no
O21 C10 O20 C66 90.8(28) no
O21 C44 C20 C45 -171.7(24) no
O21 C44 C20 C65 -2.1(39) no
O21 C44 C40 C67 -5.4(37) no
O21 C44 C40 C85 174.9(27) no
O22 C27 C19 C49 8.3(41) no
O22 C27 C19 C74 175.8(27) no
O22 C27 C71 C63 -6.1(33) no
O22 C27 C71 C66 -175.1(23) no
O22 C133 O23 C72 96.9(28) no
O23 C72 C61 C47 -167.1(15) no
O23 C72 C61 C49 14.7(31) no
O23 C72 C62 C41 177.8(18) no
O23 C72 C62 C69 -9.0(38) no
O23 C133 O22 C27 -98.3(27) no
O24 C114 C53 C79 -85.4(39) no
O24 C114 C53 C80 94.6(41) no
O25 C150 C2 C101 -147.1(82) no
O25 C150 C135 C179 -178.8(30) no
N1 C182 C69 C55 7.5(40) no
N1 C182 C69 C62 173.2(20) no
N1 C209 C140 C55 17.1(31) no
N2 C113 C17 C9 -178.2(25) no
N2 C113 C17 C89 8.9(35) no
N2 C157 C176 C89 -19.0(35) no
N3 C107 C4 C142 10.9(37) no
N3 C144 C67 C40 168.1(18) no
N3 C144 C67 C142 -25.7(33) no
N4 C81 C63 C71 -169.8(8) no
N4 C81 C63 C91 -2.7147(4) no
N4 C127 C175 C91 -13.892(3) no
C1 C5 C145 C128 7.0(52) no
C1 C96 C129 C6 78.5(53) no
C1 C96 C151 C128 5.0(51) no
C2 C101 C137 C179 -8.3(52) no
C2 C150 O25 C86 -58.4(36) no
C2 C150 C135 C179 1.6(38) no
C3 C8 C11 C15 -15.454(2) no
C3 C76 C105 C15 -6.288(1) no
C3 C76 C105 C147 165.1(16) no
C4 C107 N3 C144 -11.9(52) no
C4 C142 C67 C40 -156.7(31) no
C4 C142 C67 C144 39.8(53) no
C5 C1 C96 C129 -157.1(23) no
C5 C1 C96 C151 8.0(45) no
C5 C145 C128 C151 8.6(49) no
C6 C49 C19 C27 141.4(26) no
C6 C49 C19 C74 -27.4(35) no
C6 C49 C61 C47 32.5(39) no
C6 C49 C61 C72 -150.0(21) no
C6 C129 C96 C151 -87.5(54) no
C7 C64 C112 C115 16.2889(13) no
C7 C104 C95 C122 126.2(28) no
C7 C104 C109 C115 -6.0(45) no
C8 C3 C76 C105 28.404(4) no
C8 C11 C15 C105 29.206(4) no
C9 C17 C89 C176 150.3(48) no
C9 C58 O16 C132 110.4(23) no
C9 C58 C32 C23 -4.9(29) no
C9 C58 C32 C50 169.9(19) no
C9 C100 O19 C102 -114.8(21) no
C9 C100 C83 C23 4.3(39) no
C9 C100 C83 C43 -162.7(22) no
C10 O20 C66 C35 -70.2(36) no
C10 O20 C66 C71 95.4(25) no
C10 O21 C44 C20 77.2(35) no
C10 O21 C44 C40 -103.9(26) no
C11 C8 C3 C76 -24.949(4) no
C11 C15 C105 C76 -28.337(6) no
C11 C15 C105 C147 160.8(17) no
C12 C26 C70 C77 11.6(53) no
C12 C26 C73 C57 75.7(26) no
C12 C26 C73 C122 -45.6(28) no
C12 C39 C68 C77 -14.1(51) no
C12 C39 C88 C42 34.3(29) no
C12 C39 C88 C59 -89.6(24) no
C13 C134 C87 C54 -159.8(11) no
C13 C134 C87 C146 59.853(8) no
C13 C155 C123 C146 20.2398(12) no
C14 C22 O5 C126 89.7(26) no
C14 C22 C29 C48 -173.0(23) no
C14 C22 C29 C78 -24.4(45) no
C14 C25 C33 C52 -102.1(27) no
C14 C25 C33 C80 91.2(27) no
C14 C25 C38 C111 -176.2(18) no
C14 C31 C57 C73 172.1(22) no
C14 C31 C57 C78 3.2(31) no
C15 C105 C147 C98 59.8(24) no
C16 C154 C167 C152 -15.0(49) no
C16 C208 C106 C152 26.3(63) no
C16 C208 C106 C158 -162.7(32) no
C17 C9 C58 C32 173.8(22) no
C17 C9 C100 C83 -172.2(25) no
C17 C89 C176 C157 40.7(65) no
C17 C113 N2 C157 -2.4(39) no
C18 C118 C161 C160 -47.778(8) no
C18 C156 C51 C42 -2.4(26) no
C18 C156 C117 C158 -124.1(15) no
C18 C156 C117 C160 -22.510(3) no
C19 C27 O22 C133 80.6(34) no
C19 C27 C71 C63 -174.3(18) no
C19 C27 C71 C66 16.8(31) no
C19 C49 C6 C129 -177.0(30) no
C19 C49 C61 C47 -98.2(28) no
C19 C49 C61 C72 79.4(29) no
C19 C74 C35 C65 177.8(23) no
C19 C74 C35 C66 -9.4(42) no
C20 C44 C40 C67 173.7(25) no
C20 C44 C40 C85 -6.1(40) no
C20 C45 C30 C43 -176.1(22) no
C20 C45 C30 C85 10.0(37) no
C20 C65 C35 C66 91.3(24) no
C20 C65 C35 C74 -95.3(31) no
C20 C65 C37 C54 -36.8(24) no
C21 C60 C34 C59 14.6(32) no
C21 C60 C84 C28 78.0(23) no
C21 C60 C84 C162 -161.9(14) no
C21 C75 C46 C59 2.8(34) no
C22 C14 C25 C33 -81.3(30) no
C22 C14 C25 C38 156.8(24) no
C22 C14 C31 C57 -2.9(33) no
C22 C29 C78 C57 24.5(42) no
C23 C32 C50 C36 -90.4(24) no
C23 C32 C50 C99 27.3(37) no
C23 C83 C43 C30 95.7(23) no
C23 C83 C43 C98 -13.4(29) no
C24 O1 C46 C59 92.5(20) no
C24 O1 C46 C75 -96.8(23) no
C24 O2 C68 C39 -80.1(28) no
C24 O2 C68 C77 104.0(35) no
C25 C14 C22 C29 -170.5(26) no
C25 C14 C31 C57 -179.7(22) no
C25 C33 C52 C28 -178.6(27) no
C25 C33 C80 C53 178.8(27) no
C25 C38 C111 C92 -170.8(18) no
C26 C12 C39 C68 17.5(30) no
C26 C12 C39 C88 -167.3(21) no
C26 C70 O3 C103 72.4(43) no
C26 C70 C77 C68 -0.1(45) no
C26 C70 C77 C97 -174.5(27) no
C26 C73 C57 C31 -91.8(27) no
C26 C73 C57 C78 76.5(29) no
C26 C73 C122 C95 -69.2(24) no
C27 C19 C49 C61 -96.0(26) no
C27 C19 C74 C35 14.4(44) no
C27 C71 C63 C81 107.6(18) no
C27 C71 C63 C91 -61.6(21) no
C27 C71 C66 C35 -14.1(33) no
C28 C52 C33 C80 -10.4(39) no
C28 C79 O7 C136 93.5(30) no
C28 C79 C53 C80 3.9(34) no
C28 C79 C53 C114 -176.1(25) no
C28 C84 C60 C34 -76.4(27) no
C28 C84 C162 C120 -163.7(18) no
C29 C22 O5 C126 -108.2(26) no
C29 C22 C14 C31 13.2(38) no
C29 C78 O4 C103 115.3(26) no
C29 C78 C57 C31 -13.8(35) no
C29 C78 C57 C73 177.0(25) no
C30 C43 C83 C100 -96.3(24) no
C30 C43 C98 C147 176.1(21) no
C30 C45 C20 C44 -11.5(39) no
C30 C45 C20 C65 179.2(22) no
C30 C85 O18 C102 -82.7(33) no
C30 C85 C40 C44 6.3(54) no
C30 C85 C40 C67 -173.4(30) no
C31 C14 C25 C33 95.1(24) no
C31 C14 C25 C38 -26.8(28) no
C31 C57 C73 C122 31.9(33) no
C32 C23 C83 C43 172.1(18) no
C32 C23 C83 C100 5.9(35) no
C32 C50 C36 C41 -87.1(24) no
C32 C50 C36 C47 100.8(28) no
C32 C50 C99 C158 72.4(30) no
C32 C58 O16 C132 -83.0(34) no
C32 C58 C9 C100 13.6(29) no
C33 C25 C38 C111 65.7(23) no
C33 C52 C28 C79 7.5(43) no
C33 C52 C28 C84 -172.3(24) no
C33 C80 O6 C126 -74.0(29) no
C33 C80 C53 C79 -8.2(40) no
C33 C80 C53 C114 171.7(27) no
C34 C59 C46 C75 9.1(33) no
C34 C59 C88 C39 95.6(27) no
C34 C59 C88 C42 -37.3(26) no
C34 C60 C21 C75 -2.5(28) no
C34 C60 C84 C162 43.7(25) no
C35 C65 C20 C44 -86.3(27) no
C35 C65 C20 C45 83.9(26) no
C35 C65 C37 C54 -170.8(17) no
C35 C66 C71 C63 177.0(19) no
C35 C74 C19 C49 -178.4(25) no
C36 C41 O17 C132 91.8(25) no
C36 C41 C62 C69 172.7(20) no
C36 C41 C62 C72 -13.2(31) no
C36 C47 C61 C49 169.6(27) no
C36 C47 C61 C72 -8.4(27) no
C36 C50 C32 C58 95.3(25) no
C36 C50 C99 C158 -171.8(20) no
C37 C54 C87 C134 -79.9(16) no
C37 C54 C87 C146 51.3(20) no
C37 C65 C20 C44 138.2(22) no
C37 C65 C20 C45 -51.5(31) no
C37 C65 C35 C66 -129.6(20) no
C37 C65 C35 C74 43.8(34) no
C38 C25 C33 C52 21.3(32) no
C38 C25 C33 C80 -145.4(23) no
C38 C111 C92 C90 -82.0(26) no
C38 C111 C92 C171 119.9(28) no
C39 C12 C26 C70 -19.0(44) no
C39 C12 C26 C73 -178.7(16) no
C39 C68 C77 C70 4.6(57) no
C39 C68 C77 C97 178.1(30) no
C39 C88 C42 C51 160.4(23) no
C39 C88 C59 C46 -68.2(27) no
C40 C44 C20 C45 9.4(40) no
C40 C44 C20 C65 179.0(21) no
C40 C85 O18 C102 107.8(32) no
C40 C85 C30 C43 177.1(33) no
C40 C85 C30 C45 -8.8(55) no
C41 C36 C47 C61 9.8(33) no
C41 C36 C50 C99 139.3(19) no
C41 C62 C69 C55 -124.7(29) no
C41 C62 C69 C182 67.0(26) no
C41 C62 C72 C61 16.4(40) no
C42 C51 C156 C117 179.1(19) no
C42 C88 C39 C68 -152.2(29) no
C42 C88 C59 C46 158.8(18) no
C43 C98 C147 C105 -158.9(22) no
C44 C40 C67 C142 -98.9(36) no
C44 C40 C67 C144 67.3(30) no
C45 C30 C43 C83 -84.9(26) no
C45 C30 C43 C98 28.5(31) no
C46 C59 C34 C60 -17.7(31) no
C46 C75 C21 C60 -5.7(29) no
C47 C36 C41 C62 2.0(28) no
C47 C36 C50 C99 -32.7(30) no
C47 C61 C72 C62 -5.8(31) no
C48 C29 C78 C57 175.2(21) no
C49 C6 C129 C96 -161.2(31) no
C49 C19 C27 C71 174.7(20) no
C49 C61 C72 C62 176.0(29) no
C50 C32 C23 C83 -179.0(21) no
C50 C36 C41 C62 -170.8(19) no
C50 C36 C47 C61 -178.8(20) no
C50 C99 C158 C106 -165.7(21) no
C50 C99 C158 C117 -63.4(32) no
C51 C42 C88 C59 -72.1(25) no
C51 C156 C18 C118 -180.0(11) no
C51 C156 C117 C158 53.9(18) no
C51 C156 C117 C160 155.4(10) no
C52 C28 C79 C53 -3.5(35) no
C52 C28 C84 C60 89.5(30) no
C52 C28 C84 C162 -31.6(32) no
C52 C33 C80 C53 10.8(38) no
C53 C79 O7 C136 -85.8(24) no
C53 C79 C28 C84 176.3(21) no
C53 C80 O6 C126 97.9(28) no
C54 C87 C146 C123 177.9(12) no
C55 C69 C62 C72 61.8(39) no
C56 C93 C82 C121 11.7(50) no
C56 C93 C120 C162 84.5(35) no
C56 C119 C125 C121 -47.5(70) no
C57 C73 C26 C70 -88.1(32) no
C57 C73 C122 C95 166.1(21) no
C57 C78 O4 C103 -80.5(27) no
C58 C9 C17 C89 108.9(32) no
C58 C9 C17 C113 -64.0(31) no
C58 C9 C100 C83 -13.3(33) no
C58 C32 C23 C83 -4.7(30) no
C58 C32 C50 C99 -146.9(23) no
C59 C34 C60 C84 166.3(19) no
C59 C46 C75 C94 163.1(20) no
C59 C88 C39 C68 83.9(36) no
C60 C21 O8 C136 -96.0(25) no
C60 C21 C75 C94 -167.3(18) no
C60 C34 C59 C88 178.1(20) no
C60 C84 C28 C79 -90.3(26) no
C60 C84 C162 C120 70.8(16) no
C61 C49 C6 C129 63.4(38) no
C61 C49 C19 C74 95.3(28) no
C61 C72 O23 C133 -89.4(23) no
C61 C72 C62 C69 -170.5(24) no
C62 C41 O17 C132 -108.4(25) no
C62 C69 C55 C140 -160.5(36) no
C62 C72 O23 C133 105.6(25) no
C63 C81 N4 C127 -7.8786(10) no
C63 C91 C175 C127 2.0080(3) no
C64 C7 C104 C95 -167.2(25) no
C64 C7 C104 C109 35.7(32) no
C64 C112 C115 C109 13.030(3) no
C65 C35 C66 C71 -175.6(21) no
C65 C37 C54 C87 151.8(15) no
C66 C71 C63 C81 -84.3(20) no
C66 C71 C63 C91 106.5(19) no
C67 C142 C4 C107 -27.0(45) no
C67 C144 N3 C107 16.3(44) no
C69 C55 C140 C209 -18.6(52) no
C69 C182 N1 C209 -4.7(34) no
C70 C26 C73 C122 150.5(27) no
C71 C27 O22 C133 -85.4(24) no
C71 C27 C19 C74 -17.8(38) no
C71 C63 C91 C175 172.3(9) no
C71 C66 C35 C74 10.5(39) no
C72 C62 C69 C182 -106.4(33) no
C73 C26 C70 C77 169.1(22) no
C73 C122 C95 C104 160.0(31) no
C75 C21 O8 C136 73.5(25) no
C75 C21 C60 C84 -158.9(17) no
C75 C46 C59 C88 173.1(22) no
C76 C105 C147 C98 -116.1(20) no
C77 C68 C39 C88 172.5(35) no
C77 C70 O3 C103 -97.8(29) no
C78 C57 C73 C122 -159.8(23) no
C79 C28 C84 C162 148.6(20) no
C81 N4 C127 C175 16.584(2) no
C81 C63 C91 C175 6.5772(7) no
C82 C93 C56 C119 -27.8(45) no
C82 C93 C120 C162 -91.0(26) no
C82 C121 C125 C119 26.6(74) no
C83 C43 C30 C85 88.9(29) no
C83 C43 C98 C147 -83.3(26) no
C83 C100 O19 C102 89.0(29) no
C84 C162 O26 C120 -91.1(27) no
C84 C162 C120 C93 -172.8(22) no
C85 C30 C43 C98 -157.7(26) no
C85 C40 C67 C142 80.8(42) no
C85 C40 C67 C144 -113.0(33) no
C86 O25 C150 C135 122.4(33) no
C87 C134 C13 C155 -39.061(5) no
C87 C146 C123 C155 11.201(2) no
C88 C42 C51 C156 -147.9(19) no
C89 C17 C9 C100 -93.1(35) no
C90 C92 C171 C116 -14.2(58) no
C90 C149 C174 C116 36.3(49) no
C92 C90 C149 C174 0.4(51) no
C92 C171 C116 C174 51.0(52) no
C93 C56 C119 C125 41.3(53) no
C93 C82 C121 C125 -4.4(60) no
C93 C120 O26 C162 -111.8(46) no
C95 C104 C109 C115 -145.9(43) no
C96 C1 C5 C145 -17.0(51) no
C96 C151 C128 C145 -13.6(51) no
C98 C43 C83 C100 154.5(21) no
C99 C158 C106 C152 -95.8(26) no
C99 C158 C106 C208 91.6(50) no
C100 C9 C17 C113 94.1(35) no
C101 C2 C150 C135 32.2(93) no
C101 C137 C179 C135 25.9(36) no
C104 C7 C64 C112 -45.2(20) no
C104 C109 C115 C112 -18.5(23) no
C106 C152 C167 C154 -11.7(34) no
C106 C208 C16 C154 -52.1(60) no
C108 C130 C131 C153 -17.9(50) no
C108 C164 C153 C110 -178.8(33) no
C108 C164 C153 C131 -0.7(32) no
C109 C104 C95 C122 -94.0(53) no
C110 C153 C131 C130 18(15) no
C111 C92 C90 C149 179.6(22) no
C111 C92 C171 C116 145.0(45) no
C113 N2 C157 C176 9.7(43) no
C113 C17 C89 C176 -36.9(71) no
C117 C156 C18 C118 -2.1675(5) no
C117 C160 C161 C118 -21.906(3) no
C119 C56 C93 C120 156.6(31) no
C120 C93 C82 C121 -172.4(35) no
C123 C146 C87 C134 -45.377(8) no
C123 C155 C13 C134 0.0001 no
C124 C178 C172 C141 175.6(31) no
C124 C178 C172 C294 -6.5(40) no
C124 C216 C139 C294 0.2(69) no
C128 C151 C96 C129 170.6(31) no
C130 C108 C164 C153 -9.5(43) no
C130 C131 C153 C164 11.0(37) no
C131 C130 C108 C164 17.8(53) no
C131 C153 C110 C148 -112(15) no
C137 C101 C2 C150 -27(11) no
C137 C179 C135 C150 -20.4(45) no
C139 C216 C124 C178 -1.4(48) no
C139 C294 C172 C141 -176.9(31) no
C139 C294 C172 C178 4.5(44) no
C140 C55 C69 C182 4.0(66) no
C140 C209 N1 C182 -7.5(36) no
C143 C216 C124 C178 170.8(32) no
C143 C216 C139 C294 -171.0(45) no
C148 C110 C153 C164 -105(11) no
C149 C90 C92 C171 -21.6(36) no
C149 C174 C116 C171 -61.2(41) no
C153 C131 C130 C159 152.0(48) no
C156 C18 C118 C161 63.803(12) no
C156 C117 C160 C161 34.204(7) no
C158 C106 C152 C167 -173.0(21) no
C159 C130 C108 C164 -152.9(46) no
C167 C152 C106 C208 -0.5(60) no
C167 C154 C16 C208 44.4(57) no
C172 C178 C124 C216 4.5(42) no
C172 C294 C139 C216 -1.7(61) no
